data_4339370
loop_
_publ_author_name
'Liu, Hongsheng'
'G\'omez-Garc\'ia, Carlos J'
'Peng, Jun'
'Feng, Yuhua'
'Su, Zhongmin'
'Sha, Jingquan'
'Wang, Lixia'

_publ_section_title
;
 Ferromagnetically coupled dimer of Cu(II)-substituted
 gamma-decatungstosilicate.
;
_journal_issue 24
_journal_name_full 'Inorganic chemistry'
_journal_page_first 10041
_journal_page_last 10043
_journal_paper_doi 10.1021/ic701296m
_journal_volume 46
_journal_year 2007
_chemical_formula_sum 'Cu4 K8 O92 Si2 W16'
_chemical_formula_weight 5036.74
_chemical_name_systematic
; 
 ? 
;
_space_group_IT_number 14
_symmetry_cell_setting monoclinic
_symmetry_space_group_name_Hall '-P 2yn'
_symmetry_space_group_name_H-M 'P 1 21/n 1'
_atom_sites_solution_hydrogens geom
_atom_sites_solution_primary direct
_atom_sites_solution_secondary difmap
_audit_creation_method SHELXL-97
_cell_angle_alpha 90.00
_cell_angle_beta 90.774(2)
_cell_angle_gamma 90.00
_cell_formula_units_Z 2
_cell_length_a 10.8635(12)
_cell_length_b 19.810(2)
_cell_length_c 18.502(2)
_cell_measurement_reflns_used 19435
_cell_measurement_temperature 193(2)
_cell_measurement_theta_max 25.00
_cell_measurement_theta_min 1.51
_cell_volume 3981.4(7)
_computing_cell_refinement 'Bruker SMART'
_computing_data_collection 'Bruker SMART'
_computing_data_reduction 'Bruker SAINT'
_computing_molecular_graphics 'Bruker SHELXTL'
_computing_publication_material 'Bruker SHELXTL'
_computing_structure_refinement 'SHELXL-97 (Sheldrick, 1997)'
_computing_structure_solution 'SHELXS-97 (Sheldrick, 1990)'
_diffrn_ambient_temperature 193(2)
_diffrn_measured_fraction_theta_full 0.997
_diffrn_measured_fraction_theta_max 0.997
_diffrn_measurement_device_type 'CCD area detector'
_diffrn_measurement_method 'phi and omega scans'
_diffrn_radiation_monochromator graphite
_diffrn_radiation_source 'fine-focus sealed tube'
_diffrn_radiation_type MoK\a
_diffrn_radiation_wavelength 0.71073
_diffrn_reflns_av_R_equivalents 0.1268
_diffrn_reflns_av_sigmaI/netI 0.1531
_diffrn_reflns_limit_h_max 12
_diffrn_reflns_limit_h_min -12
_diffrn_reflns_limit_k_max 23
_diffrn_reflns_limit_k_min -17
_diffrn_reflns_limit_l_max 21
_diffrn_reflns_limit_l_min -22
_diffrn_reflns_number 19435
_diffrn_reflns_theta_full 25.00
_diffrn_reflns_theta_max 25.00
_diffrn_reflns_theta_min 1.51
_exptl_absorpt_coefficient_mu 24.631
_exptl_absorpt_correction_type none
_exptl_crystal_colour 'PALE BLUE'
_exptl_crystal_density_diffrn 4.201
_exptl_crystal_density_method 'not measured'
_exptl_crystal_description PRISM
_exptl_crystal_F_000 4432
_exptl_crystal_size_max 0.452
_exptl_crystal_size_mid 0.055
_exptl_crystal_size_min 0.040
_refine_diff_density_max 4.340
_refine_diff_density_min -4.471
_refine_diff_density_rms 1.069
_refine_ls_extinction_coef 0.00139(10)
_refine_ls_extinction_expression Fc^*^=kFc[1+0.001xFc^2^\l^3^/sin(2\q)]^-1/4^
_refine_ls_extinction_method SHELXL
_refine_ls_goodness_of_fit_ref 1.149
_refine_ls_hydrogen_treatment mixed
_refine_ls_matrix_type full
_refine_ls_number_parameters 450
_refine_ls_number_reflns 6981
_refine_ls_number_restraints 0
_refine_ls_restrained_S_all 1.149
_refine_ls_R_factor_all 0.1287
_refine_ls_R_factor_gt 0.0759
_refine_ls_shift/su_max 0.262
_refine_ls_shift/su_mean 0.007
_refine_ls_structure_factor_coef Fsqd
_refine_ls_weighting_details 'calc w=1/[\s^2^(Fo^2^)+(0.1000P)^2^+0.0000P] where P=(Fo^2^+2Fc^2^)/3'
_refine_ls_weighting_scheme calc
_refine_ls_wR_factor_gt 0.1982
_refine_ls_wR_factor_ref 0.2343
_reflns_number_gt 4188
_reflns_number_total 6981
_reflns_threshold_expression >2sigma(I)
_cod_data_source_file ic701296m-file005.cif
_cod_data_source_block sa
_cod_depositor_comments
;
The following automatic conversions were performed:

'_symmetry_cell_setting' value 'Monoclinic' changed to 'monoclinic'
according to
/usr/data/users/saulius/automatic-downloads/retrospective/ACS/lib/dictionaries/cif_core.dic
dictionary named 'cif_core.dic' version 2.4.2 from 2011-04-26.

Automatic conversion script
Id: cif_fix_values 2281 2013-09-26 08:29:07Z andrius 
;
_cod_original_cell_volume 3981.5(8)
_cod_original_sg_symbol_H-M P2(1)/n
_cod_database_code 4339370

loop_
_symmetry_equiv_pos_as_xyz
'x, y, z'
'-x+1/2, y+1/2, -z+1/2'
'-x, -y, -z'
'x-1/2, -y-1/2, z-1/2'

loop_
_atom_site_label
_atom_site_type_symbol
_atom_site_fract_x
_atom_site_fract_y
_atom_site_fract_z
_atom_site_U_iso_or_equiv
_atom_site_adp_type
_atom_site_occupancy
_atom_site_symmetry_multiplicity
_atom_site_calc_flag
_atom_site_refinement_flags
_atom_site_disorder_assembly
_atom_site_disorder_group
W1 W 0.39499(13) 0.17816(8) 0.47742(8) 0.0203(4) Uani 1 1 d . . .
W2 W 0.60325(13) 0.22455(8) 0.60094(9) 0.0226(4) Uani 1 1 d . . .
W3 W 0.24172(13) -0.05105(8) 0.67625(8) 0.0220(4) Uani 1 1 d . . .
W4 W 0.16574(13) 0.06788(8) 0.55688(8) 0.0196(4) Uani 1 1 d . . .
W5 W 0.29993(13) 0.21727(8) 0.64504(8) 0.0223(4) Uani 1 1 d . . .
W6 W 0.66409(14) 0.11478(9) 0.76013(9) 0.0267(4) Uani 1 1 d . . .
W7 W 0.55015(13) -0.04220(8) 0.76125(8) 0.0223(4) Uani 1 1 d . . .
W8 W 0.35934(14) 0.08797(9) 0.79162(8) 0.0245(4) Uani 1 1 d . . .
O1 O 0.272(2) 0.1091(12) 0.4851(12) 0.019(5) Uiso 1 1 d . . .
O2 O 0.441(2) 0.0107(14) 0.8293(14) 0.031(6) Uiso 1 1 d . . .
O3 O 0.1878(19) 0.1379(12) 0.6190(12) 0.017(5) Uani 1 1 d . . .
O4 O 0.710(2) 0.1694(13) 0.5604(15) 0.028(6) Uani 1 1 d . . .
O5 O 0.114(2) 0.0016(14) 0.6247(13) 0.026(7) Uani 1 1 d . . .
O6 O 0.668(2) 0.0232(13) 0.7991(13) 0.023(6) Uiso 1 1 d . . .
O7 O 0.250(2) 0.0332(11) 0.7369(12) 0.014(5) Uiso 1 1 d . . .
O8 O 0.771(2) 0.0809(15) 0.6823(13) 0.028(7) Uani 1 1 d . . .
O9 O 0.277(2) 0.2279(12) 0.5490(14) 0.025(6) Uani 1 1 d . . .
O10 O 0.020(2) 0.0839(15) 0.5196(14) 0.032(7) Uani 1 1 d . . .
O11 O 0.514(2) 0.2420(12) 0.5123(13) 0.021(6) Uani 1 1 d . . .
O12 O 0.340(2) 0.2170(14) 0.3990(14) 0.027(6) Uani 1 1 d . . .
O13 O 0.500(2) 0.0579(11) 0.6988(12) 0.015(5) Uiso 1 1 d . . .
O14 O 0.4510(19) 0.1444(11) 0.5938(11) 0.012(5) Uiso 1 1 d . . .
O15 O 0.338(2) 0.0237(12) 0.5994(12) 0.018(5) Uiso 1 1 d . . .
O16 O 0.769(2) 0.1515(13) 0.8159(12) 0.019(5) Uani 1 1 d . . .
O17 O 0.190(2) 0.2744(12) 0.6765(12) 0.020(6) Uani 1 1 d . . .
O18 O 0.325(2) 0.1612(13) 0.7268(13) 0.022(6) Uiso 1 1 d . . .
O19 O 0.511(2) 0.1226(13) 0.4502(12) 0.021(6) Uani 1 1 d . . .
O20 O 0.693(3) 0.2972(14) 0.6139(16) 0.037(7) Uani 1 1 d . . .
O21 O 0.519(2) 0.1332(12) 0.8155(12) 0.020(6) Uiso 1 1 d . . .
O22 O 0.626(2) 0.1893(14) 0.6943(13) 0.026(6) Uani 1 1 d . . .
O23 O 0.587(2) -0.1047(14) 0.8228(14) 0.030(7) Uani 1 1 d . . .
O24 O 0.255(2) -0.1064(13) 0.6000(13) 0.023(6) Uiso 1 1 d . . .
O25 O 0.443(2) 0.2643(12) 0.6514(12) 0.017(5) Uiso 1 1 d . . .
O26 O 0.647(2) -0.0647(15) 0.6837(14) 0.033(7) Uani 1 1 d . . .
O27 O 0.271(2) 0.1107(17) 0.8693(15) 0.039(8) Uani 1 1 d . . .
O28 O 0.193(2) -0.0163(14) 0.4829(13) 0.027(7) Uani 1 1 d . . .
O29 O 0.397(2) -0.0711(14) 0.7145(13) 0.028(7) Uani 1 1 d . . .
O30 O 0.139(2) -0.0971(14) 0.7286(15) 0.033(7) Uani 1 1 d . . .
O31 O 0.886(2) -0.0569(14) 0.6442(14) 0.026(6) Uiso 1 1 d . . .
O32 O 0.5804(19) 0.0332(11) 0.5677(11) 0.012(5) Uiso 1 1 d . . .
Si1 Si 0.4684(8) 0.0631(5) 0.6144(5) 0.015(2) Uani 1 1 d . . .
Cu2 Cu 0.6530(4) 0.0733(2) 0.4842(2) 0.0205(10) Uani 1 1 d . . .
Cu1 Cu 0.7269(4) -0.0146(2) 0.6081(2) 0.0222(11) Uani 1 1 d . . .
K2 K 1.0118(13) 0.1642(8) 0.8835(7) 0.079(4) Uani 1 1 d . . .
K1 K 0.313(5) 0.214(2) 0.2545(18) 0.050(14) Uiso 0.38(8) 1 d P . 1
K1' K 0.261(3) 0.1942(15) 0.2595(12) 0.061(9) Uiso 0.62(8) 1 d P . 2
O2W O 0.999(3) 0.099(2) 0.745(2) 0.078(14) Uani 1 1 d . A 2
O1W O 1.100(5) 0.273(3) 0.826(3) 0.12(2) Uani 1 1 d . A 2
O4W O 0.426(8) 0.283(5) 0.150(5) 0.09(3) Uiso 0.53(6) 1 d P B 1
O4'W O 0.433(7) 0.278(4) 0.084(5) 0.06(3) Uiso 0.47(6) 1 d P . 2
O5W O 0.070(7) 0.219(4) 0.443(4) 0.05(2) Uiso 0.53(6) 1 d P . 1
O5W O 0.032(10) 0.186(6) 0.444(5) 0.09(3) Uiso 0.47(6) 1 d P . 2
O6W O 0.804(6) 0.249(3) 0.434(3) 0.048(19) Uiso 0.53(6) 1 d P B 1
O6'W O 0.915(7) 0.209(4) 0.450(4) 0.05(2) Uiso 0.47(6) 1 d P . 2
K3 K 0.864(3) 0.3586(19) 0.5258(19) 0.094(15) Uiso 0.47(4) 1 d P . 1
K3' K 0.929(11) 0.264(7) 0.518(6) 0.38(7) Uiso 0.53(4) 1 d P . 2
K4 K 0.157(6) 0.333(4) 0.467(4) 0.18(3) Uiso 0.47(4) 1 d P . 1
K4' K 0.112(5) 0.287(3) 0.438(3) 0.15(2) Uiso 0.53(4) 1 d P . 2
O7W O 0.08(2) 0.016(12) 0.342(12) 0.25(10) Uiso 0.50 1 d P . 2
O8W O 1.068(6) 0.342(4) 0.567(3) 0.15(2) Uiso 1 1 d . . 2
O14W O 0.861(5) -0.070(3) 0.780(3) 0.122(19) Uiso 1 1 d . . 2
O10W O 1.190(5) 0.408(3) 0.597(3) 0.119(18) Uiso 1 1 d . C 2
O13W O 0.121(9) 0.068(6) 0.994(5) 0.10(3) Uiso 0.50 1 d P . 2
O9'W O 1.162(10) 0.134(6) 0.962(6) 0.12(4) Uiso 0.53(6) 1 d P . 1
O9W O 1.086(9) 0.115(6) 1.019(5) 0.09(3) Uiso 0.47(6) 1 d P . 2
O11W O 0.100(8) -0.087(5) 0.895(5) 0.22(4) Uiso 1 1 d . . 2
O12W O 0.417(8) 0.379(5) 0.514(5) 0.21(3) Uiso 1 1 d . . 2
O13' O 0.213(9) 0.067(5) 0.926(5) 0.10(3) Uiso 0.50 1 d P . .
O18W O 0.844(15) 0.010(10) 0.798(9) 0.20(7) Uiso 0.50 1 d P . .
O20W O 0.234(12) 0.266(7) 0.398(7) 0.31(6) Uiso 1 1 d . . .

loop_
_atom_site_aniso_label
_atom_site_aniso_U_11
_atom_site_aniso_U_22
_atom_site_aniso_U_33
_atom_site_aniso_U_23
_atom_site_aniso_U_13
_atom_site_aniso_U_12
W1 0.0154(7) 0.0240(9) 0.0216(8) 0.0029(7) -0.0003(6) -0.0007(6)
W2 0.0162(7) 0.0225(9) 0.0290(9) -0.0020(7) -0.0009(6) -0.0044(7)
W3 0.0143(7) 0.0273(9) 0.0245(8) 0.0024(7) 0.0024(6) -0.0033(6)
W4 0.0114(7) 0.0244(9) 0.0230(8) -0.0014(7) 0.0008(6) -0.0009(6)
W5 0.0166(8) 0.0238(9) 0.0266(9) -0.0043(7) 0.0020(6) 0.0017(6)
W6 0.0215(8) 0.0293(10) 0.0292(9) -0.0015(7) -0.0072(7) -0.0049(7)
W7 0.0180(7) 0.0269(9) 0.0220(8) 0.0029(7) 0.0008(6) 0.0009(7)
W8 0.0206(8) 0.0317(10) 0.0213(8) -0.0024(7) 0.0052(6) 0.0014(7)
O3 0.011(11) 0.028(15) 0.012(12) -0.011(11) -0.006(9) 0.002(11)
O4 0.013(12) 0.021(15) 0.051(18) -0.003(13) -0.005(12) 0.006(11)
O5 0.015(12) 0.038(17) 0.026(14) -0.018(13) 0.012(11) -0.017(12)
O8 0.019(13) 0.051(19) 0.015(13) -0.023(13) -0.003(11) -0.015(13)
O9 0.019(13) 0.012(13) 0.042(16) -0.006(12) -0.007(12) 0.008(11)
O10 0.029(15) 0.043(18) 0.024(14) -0.014(13) -0.006(12) -0.006(14)
O11 0.021(13) 0.016(14) 0.026(14) 0.000(11) 0.003(11) 0.001(11)
O12 0.023(13) 0.030(16) 0.027(14) -0.003(13) 0.000(12) 0.013(12)
O16 0.017(12) 0.027(15) 0.013(12) -0.001(11) -0.007(10) -0.005(11)
O17 0.024(13) 0.024(15) 0.012(12) -0.015(11) -0.012(10) 0.010(11)
O19 0.013(12) 0.035(16) 0.016(13) -0.004(12) -0.003(10) 0.002(11)
O20 0.044(17) 0.020(15) 0.045(18) -0.010(14) -0.020(15) 0.002(13)
O22 0.009(11) 0.038(17) 0.030(14) -0.018(13) -0.015(11) 0.010(11)
O23 0.031(15) 0.032(16) 0.025(14) 0.017(13) -0.010(12) 0.008(13)
O26 0.035(16) 0.043(18) 0.022(14) -0.009(14) 0.021(13) 0.006(14)
O27 0.014(13) 0.07(2) 0.038(17) -0.020(16) -0.008(12) 0.014(14)
O28 0.018(13) 0.041(17) 0.024(14) -0.018(13) 0.007(11) -0.013(12)
O29 0.032(15) 0.031(16) 0.021(14) -0.003(12) 0.018(12) -0.015(13)
O30 0.031(15) 0.029(17) 0.039(17) 0.013(14) 0.026(13) 0.002(13)
Si1 0.011(4) 0.023(6) 0.012(5) -0.005(4) -0.005(4) 0.005(4)
Cu2 0.016(2) 0.025(3) 0.021(2) 0.000(2) 0.0050(18) -0.0010(19)
Cu1 0.011(2) 0.033(3) 0.023(2) 0.003(2) 0.0019(18) 0.000(2)
K2 0.077(9) 0.088(11) 0.071(9) -0.013(8) -0.001(7) 0.023(8)
O2W 0.027(17) 0.12(4) 0.09(3) -0.05(3) 0.005(18) 0.03(2)
O1W 0.10(4) 0.18(6) 0.08(3) -0.02(4) 0.04(3) -0.04(4)

loop_
_atom_type_symbol
_atom_type_description
_atom_type_scat_dispersion_real
_atom_type_scat_dispersion_imag
_atom_type_scat_source
O O 0.0106 0.0060 'International Tables Vol C Tables 4.2.6.8 and 6.1.1.4'
Si Si 0.0817 0.0704 'International Tables Vol C Tables 4.2.6.8 and 6.1.1.4'
K K 0.2009 0.2494 'International Tables Vol C Tables 4.2.6.8 and 6.1.1.4'
Cu Cu 0.3201 1.2651 'International Tables Vol C Tables 4.2.6.8 and 6.1.1.4'
W W -0.8490 6.8722 'International Tables Vol C Tables 4.2.6.8 and 6.1.1.4'

loop_
_geom_angle_atom_site_label_1
_geom_angle_atom_site_label_2
_geom_angle_atom_site_label_3
_geom_angle
_geom_angle_site_symmetry_1
_geom_angle_site_symmetry_3
O12 W1 O19 106.2(11) . .
O12 W1 O11 102.3(12) . .
O19 W1 O11 91.6(11) . .
O12 W1 O1 98.2(11) . .
O19 W1 O1 94.4(11) . .
O11 W1 O1 156.0(10) . .
O12 W1 O9 96.4(11) . .
O19 W1 O9 157.4(10) . .
O11 W1 O9 83.9(10) . .
O1 W1 O9 81.7(10) . .
O12 W1 O14 168.6(10) . .
O19 W1 O14 84.6(9) . .
O11 W1 O14 73.2(9) . .
O1 W1 O14 84.3(9) . .
O9 W1 O14 72.9(9) . .
O12 W1 K4' 47.4(10) . .
O19 W1 K4' 151.6(11) . .
O11 W1 K4' 103.4(12) . .
O1 W1 K4' 81.7(11) . .
O9 W1 K4' 50.1(10) . .
O14 W1 K4' 122.6(9) . .
O12 W1 K2 51.0(9) . 4_565
O19 W1 K2 98.1(9) . 4_565
O11 W1 K2 51.9(8) . 4_565
O1 W1 K2 148.9(7) . 4_565
O9 W1 K2 96.5(7) . 4_565
O14 W1 K2 125.0(6) . 4_565
K4' W1 K2 73.8(9) . 4_565
O12 W1 K4 53.7(12) . .
O19 W1 K4 158.7(12) . .
O11 W1 K4 86.8(14) . .
O1 W1 K4 95.6(13) . .
O9 W1 K4 43.4(11) . .
O14 W1 K4 115.1(11) . .
K4' W1 K4 16.9(10) . .
K2 W1 K4 64.5(10) 4_565 .
O20 W2 O4 101.4(12) . .
O20 W2 O22 96.5(12) . .
O4 W2 O22 94.8(12) . .
O20 W2 O11 104.0(12) . .
O4 W2 O11 94.2(11) . .
O22 W2 O11 155.4(10) . .
O20 W2 O25 95.4(11) . .
O4 W2 O25 163.0(10) . .
O22 W2 O25 80.2(9) . .
O11 W2 O25 84.5(9) . .
O20 W2 O14 167.2(11) . .
O4 W2 O14 91.4(10) . .
O22 W2 O14 83.1(9) . .
O11 W2 O14 73.8(9) . .
O25 W2 O14 71.9(8) . .
O20 W2 K1' 44.8(10) . 4_666
O4 W2 K1' 107.6(11) . 4_666
O22 W2 K1' 52.1(9) . 4_666
O11 W2 K1' 144.2(9) . 4_666
O25 W2 K1' 82.3(9) . 4_666
O14 W2 K1' 131.7(6) . 4_666
O20 W2 K1 46.5(11) . 4_666
O4 W2 K1 97.1(12) . 4_666
O22 W2 K1 50.5(9) . 4_666
O11 W2 K1 150.0(9) . 4_666
O25 W2 K1 92.2(11) . 4_666
O14 W2 K1 133.2(7) . 4_666
K1' W2 K1 10.5(5) 4_666 4_666
O20 W2 K3' 52(2) . .
O4 W2 K3' 50(2) . .
O22 W2 K3' 109.1(19) . .
O11 W2 K3' 94.2(19) . .
O25 W2 K3' 147(2) . .
O14 W2 K3' 140(2) . .
K1' W2 K3' 79.5(18) 4_666 .
K1 W2 K3' 72.5(19) 4_666 .
O20 W2 K3 30.3(11) . .
O4 W2 K3 78.3(10) . .
O22 W2 K3 117.9(9) . .
O11 W2 K3 86.4(9) . .
O25 W2 K3 118.4(8) . .
O14 W2 K3 157.0(7) . .
K1' W2 K3 71.3(6) 4_666 .
K1 W2 K3 69.0(7) 4_666 .
K3' W2 K3 29(2) . .
O30 W3 O24 100.1(12) . .
O30 W3 O29 104.9(12) . .
O24 W3 O29 95.0(11) . .
O30 W3 O5 95.5(11) . .
O24 W3 O5 90.3(11) . .
O29 W3 O5 157.6(10) . .
O30 W3 O7 98.6(11) . .
O24 W3 O7 160.3(10) . .
O29 W3 O7 85.9(10) . .
O5 W3 O7 81.9(9) . .
O30 W3 O15 167.0(11) . .
O24 W3 O15 82.3(10) . .
O29 W3 O15 87.5(9) . .
O5 W3 O15 71.6(9) . .
O7 W3 O15 78.1(8) . .
O10 W4 O3 102.8(11) . .
O10 W4 O5 96.4(12) . .
O3 W4 O5 98.4(10) . .
O10 W4 O1 101.3(11) . .
O3 W4 O1 92.1(10) . .
O5 W4 O1 156.9(10) . .
O10 W4 O28 91.3(11) . .
O3 W4 O28 164.5(9) . .
O5 W4 O28 86.0(10) . .
O1 W4 O28 78.8(10) . .
O10 W4 O15 167.0(11) . .
O3 W4 O15 88.5(9) . .
O5 W4 O15 75.4(10) . .
O1 W4 O15 84.5(9) . .
O28 W4 O15 78.3(9) . .
O17 W5 O9 99.6(10) . .
O17 W5 O25 103.6(11) . .
O9 W5 O25 96.3(11) . .
O17 W5 O18 101.9(11) . .
O9 W5 O18 150.7(11) . .
O25 W5 O18 97.8(10) . .
O17 W5 O3 99.6(10) . .
O9 W5 O3 77.5(10) . .
O25 W5 O3 156.6(9) . .
O18 W5 O3 79.4(10) . .
O17 W5 O14 175.6(10) . .
O9 W5 O14 76.4(9) . .
O25 W5 O14 75.2(9) . .
O18 W5 O14 82.5(9) . .
O3 W5 O14 81.5(8) . .
O16 W6 O21 98.2(10) . .
O16 W6 O22 101.0(11) . .
O21 W6 O22 91.0(10) . .
O16 W6 O6 99.4(11) . .
O21 W6 O6 89.7(10) . .
O22 W6 O6 159.3(10) . .
O16 W6 O8 101.3(10) . .
O21 W6 O8 160.5(10) . .
O22 W6 O8 85.7(11) . .
O6 W6 O8 86.7(11) . .
O16 W6 O13 170.8(9) . .
O21 W6 O13 74.4(9) . .
O22 W6 O13 84.8(9) . .
O6 W6 O13 75.5(9) . .
O8 W6 O13 86.1(8) . .
O16 W6 K1 48.9(10) . 4_666
O21 W6 K1 101.5(11) . 4_666
O22 W6 K1 52.4(9) . 4_666
O6 W6 K1 147.2(10) . 4_666
O8 W6 K1 91.7(11) . 4_666
O13 W6 K1 137.1(9) . 4_666
O16 W6 K4' 50.9(11) . 4_666
O21 W6 K4' 47.4(10) . 4_666
O22 W6 K4' 96.7(12) . 4_666
O6 W6 K4' 99.0(11) . 4_666
O8 W6 K4' 152.1(10) . 4_666
O13 W6 K4' 121.8(9) . 4_666
K1 W6 K4' 68.8(10) 4_666 4_666
O16 W6 K1' 53.8(9) . 4_666
O21 W6 K1' 92.3(9) . 4_666
O22 W6 K1' 47.6(8) . 4_666
O6 W6 K1' 153.1(8) . 4_666
O8 W6 K1' 99.5(10) . 4_666
O13 W6 K1' 130.8(7) . 4_666
K1 W6 K1' 10.1(6) 4_666 4_666
K4' W6 K1' 63.9(9) 4_666 4_666
O16 W6 K4 47.2(12) . 4_666
O21 W6 K4 53.9(12) . 4_666
O22 W6 K4 113.4(14) . 4_666
O6 W6 K4 83.5(13) . 4_666
O8 W6 K4 144.2(12) . 4_666
O13 W6 K4 124.0(11) . 4_666
K1 W6 K4 78.8(12) 4_666 4_666
K4' W6 K4 17.0(10) 4_666 4_666
K1' W6 K4 76.2(11) 4_666 4_666
O23 W7 O26 102.0(13) . .
O23 W7 O29 105.8(12) . .
O26 W7 O29 94.5(11) . .
O23 W7 O6 95.4(12) . .
O26 W7 O6 93.4(11) . .
O29 W7 O6 155.3(11) . .
O23 W7 O2 95.4(12) . .
O26 W7 O2 161.8(12) . .
O29 W7 O2 85.6(11) . .
O6 W7 O2 79.8(10) . .
O23 W7 O13 167.9(11) . .
O26 W7 O13 87.2(10) . .
O29 W7 O13 80.8(10) . .
O6 W7 O13 76.2(9) . .
O2 W7 O13 74.8(9) . .
O23 W7 K1' 49.8(10) . 3_656
O26 W7 K1' 52.7(10) . 3_656
O29 W7 K1' 100.9(10) . 3_656
O6 W7 K1' 102.6(9) . 3_656
O2 W7 K1' 145.1(9) . 3_656
O13 W7 K1' 139.9(7) . 3_656
O23 W7 K1 46.1(11) . 3_656
O26 W7 K1 59.1(11) . 3_656
O29 W7 K1 92.1(11) . 3_656
O6 W7 K1 112.0(11) . 3_656
O2 W7 K1 139.1(10) . 3_656
O13 W7 K1 145.1(8) . 3_656
K1' W7 K1 10.7(5) 3_656 3_656
O27 W8 O7 103.5(11) . .
O27 W8 O2 99.2(13) . .
O7 W8 O2 91.1(11) . .
O27 W8 O18 102.1(12) . .
O7 W8 O18 89.1(10) . .
O2 W8 O18 158.1(10) . .
O27 W8 O21 100.6(11) . .
O7 W8 O21 155.8(9) . .
O2 W8 O21 83.2(11) . .
O18 W8 O21 87.7(10) . .
O27 W8 O13 172.5(10) . .
O7 W8 O13 82.8(8) . .
O2 W8 O13 76.3(10) . .
O18 W8 O13 82.0(9) . .
O21 W8 O13 73.0(8) . .
W1 O1 W4 140.2(13) . .
W8 O2 W7 117.5(13) . .
W4 O3 W5 144.2(12) . .
W2 O4 K3' 104(3) . .
W4 O5 W3 118.1(11) . .
W6 O6 W7 118.3(12) . .
W8 O7 W3 143.1(12) . .
W6 O8 Cu1 125.2(11) . .
W5 O9 W1 119.3(12) . .
W5 O9 K4 131.1(18) . .
W1 O9 K4 106.5(16) . .
W5 O9 K4' 143.7(15) . .
W1 O9 K4' 96.7(14) . .
K4 O9 K4' 23.0(14) . .
W4 O10 K3' 115(2) . 1_455
W1 O11 W2 119.9(12) . .
W1 O11 K2 98.1(10) . 4_565
W2 O11 K2 141.4(11) . 4_565
W1 O12 K1 148.4(15) . .
W1 O12 K1' 144.1(15) . .
K1 O12 K1' 14.6(8) . .
W1 O12 K4' 106.6(14) . .
K1 O12 K4' 100.0(15) . .
K1' O12 K4' 93.2(14) . .
W1 O12 K2 102.4(11) . 4_565
K1 O12 K2 88.9(15) . 4_565
K1' O12 K2 103.0(12) . 4_565
K4' O12 K2 100.4(15) . 4_565
W1 O12 K4 101.1(15) . .
K1 O12 K4 109.6(16) . .
K1' O12 K4 107.0(15) . .
K4' O12 K4 20.5(13) . .
K2 O12 K4 82.5(15) 4_565 .
Si1 O13 W7 125.4(13) . .
Si1 O13 W6 125.9(12) . .
W7 O13 W6 90.0(8) . .
Si1 O13 W8 123.5(12) . .
W7 O13 W8 90.1(8) . .
W6 O13 W8 91.2(8) . .
Si1 O14 W2 125.2(11) . .
Si1 O14 W1 121.1(11) . .
W2 O14 W1 91.9(8) . .
Si1 O14 W5 124.7(11) . .
W2 O14 W5 93.3(8) . .
W1 O14 W5 91.2(7) . .
Si1 O15 W4 126.9(13) . .
Si1 O15 W3 126.7(13) . .
W4 O15 W3 95.0(8) . .
W6 O16 K2 153.7(13) . .
W6 O16 K1 105.4(12) . 4_666
K2 O16 K1 86.4(11) . 4_666
W6 O16 K4 109.1(16) . 4_666
K2 O16 K4 88.2(14) . 4_666
K1 O16 K4 109.3(18) 4_666 4_666
W6 O16 K4' 104.1(13) . 4_666
K2 O16 K4' 99.0(12) . 4_666
K1 O16 K4' 91.1(16) 4_666 4_666
K4 O16 K4' 21.7(13) 4_666 4_666
W6 O16 K1' 101.3(11) . 4_666
K2 O16 K1' 94.4(9) . 4_666
K1 O16 K1' 11.7(8) 4_666 4_666
K4 O16 K1' 101.0(17) 4_666 4_666
K4' O16 K1' 81.4(14) 4_666 4_666
W5 O18 W8 165.7(14) . .
W1 O19 Cu2 143.3(13) . .
W2 O20 K3 131.0(16) . .
W2 O20 K1' 108.8(14) . 4_666
K3 O20 K1' 111.9(13) . 4_666
W2 O20 K1 107.5(14) . 4_666
K3 O20 K1 105.6(14) . 4_666
K1' O20 K1 13.9(7) 4_666 4_666
W2 O20 K3' 102(3) . .
K3 O20 K3' 38(3) . .
K1' O20 K3' 110(3) 4_666 .
K1 O20 K3' 98(3) 4_666 .
W6 O21 W8 120.8(12) . .
W6 O21 K4' 103.6(13) . 4_666
W8 O21 K4' 134.7(14) . 4_666
W6 O21 K4 97.2(14) . 4_666
W8 O21 K4 132.6(15) . 4_666
K4' O21 K4 21.1(13) 4_666 4_666
W2 O22 W6 151.4(14) . .
W2 O22 K1' 98.1(12) . 4_666
W6 O22 K1' 103.4(10) . 4_666
W2 O22 K1 100.6(13) . 4_666
W6 O22 K1 96.4(11) . 4_666
K1' O22 K1 13.4(7) 4_666 4_666
W7 O23 K1 107.8(14) . 3_656
W7 O23 K1' 102.9(12) . 3_656
K1 O23 K1' 14.0(8) 3_656 3_656
W7 O23 K3 147.7(16) . 2_646
K1 O23 K3 103.1(13) 3_656 2_646
K1' O23 K3 104.7(11) 3_656 2_646
W3 O24 Cu2 117.6(13) . 3_656
W5 O25 W2 119.0(12) . .
W7 O26 Cu1 134.8(16) . .
W7 O26 K1' 97.3(12) . 3_656
Cu1 O26 K1' 123.7(13) . 3_656
W7 O26 K1 91.3(12) . 3_656
Cu1 O26 K1 132.5(13) . 3_656
K1' O26 K1 12.0(6) 3_656 3_656
O13' O27 W8 130(4) . .
O13' O27 K2 75(4) . 1_455
W8 O27 K2 131.8(13) . 1_455
O13' O27 K3 66(4) . 4_566
W8 O27 K3 128.4(13) . 4_566
K2 O27 K3 98.2(10) 1_455 4_566
Cu1 O28 Cu2 93.2(10) 3_656 3_656
Cu1 O28 W4 111.0(13) 3_656 .
Cu2 O28 W4 110.1(11) 3_656 .
W3 O29 W7 150.3(16) . .
O7W O31 Cu1 92(10) 3_656 .
Si1 O32 Cu2 127.0(13) . .
Si1 O32 Cu1 125.3(12) . .
Cu2 O32 Cu1 99.5(9) . .
O13 Si1 O32 110.1(12) . .
O13 Si1 O15 108.2(13) . .
O32 Si1 O15 113.0(12) . .
O13 Si1 O14 108.0(12) . .
O32 Si1 O14 108.4(12) . .
O15 Si1 O14 109.1(12) . .
O32 Cu2 O19 97.8(9) . .
O32 Cu2 O24 172.7(10) . 3_656
O19 Cu2 O24 89.3(10) . 3_656
O32 Cu2 O28 83.0(9) . 3_656
O19 Cu2 O28 177.3(10) . 3_656
O24 Cu2 O28 89.8(10) 3_656 3_656
O32 Cu2 Cu1 41.2(6) . .
O19 Cu2 Cu1 138.9(7) . .
O24 Cu2 Cu1 131.8(7) 3_656 .
O28 Cu2 Cu1 42.1(7) 3_656 .
O26 Cu1 O32 98.8(10) . .
O26 Cu1 O28 166.2(11) . 3_656
O32 Cu1 O28 83.8(10) . 3_656
O26 Cu1 O31 86.4(11) . .
O32 Cu1 O31 174.6(10) . .
O28 Cu1 O31 91.5(11) 3_656 .
O26 Cu1 O7W 97(6) . 3_656
O32 Cu1 O7W 152(6) . 3_656
O28 Cu1 O7W 87(6) 3_656 3_656
O31 Cu1 O7W 24(6) . 3_656
O26 Cu1 O8 94.5(10) . .
O32 Cu1 O8 89.5(9) . .
O28 Cu1 O8 99.0(10) 3_656 .
O31 Cu1 O8 88.6(10) . .
O7W Cu1 O8 66(6) 3_656 .
O26 Cu1 Cu2 137.7(9) . .
O32 Cu1 Cu2 39.4(6) . .
O28 Cu1 Cu2 44.7(8) 3_656 .
O31 Cu1 Cu2 135.6(8) . .
O7W Cu1 Cu2 124(6) 3_656 .
O8 Cu1 Cu2 91.7(7) . .
O9'W K2 O1W 103(3) . .
O9'W K2 O12W 68(3) . 4_666
O1W K2 O12W 139(2) . 4_666
O9'W K2 O9W 30(3) . .
O1W K2 O9W 124(3) . .
O12W K2 O9W 39(3) 4_666 .
O9'W K2 O2W 119(3) . .
O1W K2 O2W 91.4(15) . .
O12W K2 O2W 128(2) 4_666 .
O9W K2 O2W 131(3) . .
O9'W K2 O16 154(3) . .
O1W K2 O16 103.4(14) . .
O12W K2 O16 90(2) 4_666 .
O9W K2 O16 127(2) . .
O2W K2 O16 63.0(8) . .
O9'W K2 O27 45(3) . 1_655
O1W K2 O27 84.8(15) . 1_655
O12W K2 O27 109(2) 4_666 1_655
O9W K2 O27 72(2) . 1_655
O2W K2 O27 78.4(9) . 1_655
O16 K2 O27 140.5(9) . 1_655
O9'W K2 O12 126(3) . 4_666
O1W K2 O12 67.7(13) . 4_666
O12W K2 O12 86(2) 4_666 4_666
O9W K2 O12 111(2) . 4_666
O2W K2 O12 114.4(10) . 4_666
O16 K2 O12 63.3(7) . 4_666
O27 K2 O12 149.3(10) 1_655 4_666
O9'W K2 O11 70(3) . 4_666
O1W K2 O11 79.0(12) . 4_666
O12W K2 O11 60(2) 4_666 4_666
O9W K2 O11 61(2) . 4_666
O2W K2 O11 168.6(12) . 4_666
O16 K2 O11 112.9(8) . 4_666
O27 K2 O11 106.6(8) 1_655 4_666
O12 K2 O11 56.3(7) 4_666 4_666
O9'W K2 O13W 29(3) . 1_655
O1W K2 O13W 131(2) . 1_655
O12W K2 O13W 50(3) 4_666 1_655
O9W K2 O13W 21(2) . 1_655
O2W K2 O13W 109(2) . 1_655
O16 K2 O13W 125(2) . 1_655
O27 K2 O13W 58.8(19) 1_655 1_655
O12 K2 O13W 132(2) 4_666 1_655
O11 K2 O13W 82(2) 4_666 1_655
O9'W K2 O13' 31(3) . 1_655
O1W K2 O13' 112(2) . 1_655
O12W K2 O13' 81(3) 4_666 1_655
O9W K2 O13' 49(3) . 1_655
O2W K2 O13' 88(2) . 1_655
O16 K2 O13' 135(2) . 1_655
O27 K2 O13' 28.8(19) 1_655 1_655
O12 K2 O13' 157(2) 4_666 1_655
O11 K2 O13' 101(2) 4_666 1_655
O13W K2 O13' 31(2) 1_655 1_655
O9'W K2 W1 100(3) . 4_666
O1W K2 W1 68.2(11) . 4_666
O12W K2 W1 74(2) 4_666 4_666
O9W K2 W1 88(2) . 4_666
O2W K2 W1 140.0(9) . 4_666
O16 K2 W1 87.7(6) . 4_666
O27 K2 W1 130.2(8) 1_655 4_666
O12 K2 W1 26.6(5) 4_666 4_666
O11 K2 W1 29.9(5) 4_666 4_666
O13W K2 W1 110(2) 1_655 4_666
O13' K2 W1 131(2) 1_655 4_666
O4W K1 O12 132(3) . .
O4W K1 O23 81(2) . 3_656
O12 K1 O23 118.8(14) . 3_656
O4W K1 O20 66(2) . 4_565
O12 K1 O20 159(2) . 4_565
O23 K1 O20 70.0(11) 3_656 4_565
O4W K1 O16 84(2) . 4_565
O12 K1 O16 67.2(11) . 4_565
O23 K1 O16 163(2) 3_656 4_565
O20 K1 O16 110.2(13) 4_565 4_565
O4W K1 O22 74(2) . 4_565
O12 K1 O22 115.0(13) . 4_565
O23 K1 O22 124.5(14) 3_656 4_565
O20 K1 O22 54.7(10) 4_565 4_565
O16 K1 O22 56.8(9) 4_565 4_565
O4W K1 O20W 127(4) . .
O12 K1 O20W 30(3) . .
O23 K1 O20W 146(3) 3_656 .
O20 K1 O20W 134(3) 4_565 .
O16 K1 O20W 45(3) 4_565 .
O22 K1 O20W 85(3) 4_565 .
O4W K1 O26 132(2) . 3_656
O12 K1 O26 69.6(11) . 3_656
O23 K1 O26 54.5(9) 3_656 3_656
O20 K1 O26 107.8(16) 4_565 3_656
O16 K1 O26 136.2(13) 4_565 3_656
O22 K1 O26 144(2) 4_565 3_656
O20W K1 O26 92(3) . 3_656
O4W K1 W7 103(2) . 3_656
O12 K1 W7 93.3(11) . 3_656
O23 K1 W7 26.1(6) 3_656 3_656
O20 K1 W7 91.9(11) 4_565 3_656
O16 K1 W7 157.7(13) 4_565 3_656
O22 K1 W7 145.4(15) 4_565 3_656
O20W K1 W7 120(3) . 3_656
O26 K1 W7 29.7(5) 3_656 3_656
O4W K1 W6 76(2) . 4_565
O12 K1 W6 89.7(10) . 4_565
O23 K1 W6 151.2(13) 3_656 4_565
O20 K1 W6 84.7(9) 4_565 4_565
O16 K1 W6 25.7(5) 4_565 4_565
O22 K1 W6 31.2(6) 4_565 4_565
O20W K1 W6 62(3) . 4_565
O26 K1 W6 151.7(15) 3_656 4_565
W7 K1 W6 176.6(12) 3_656 4_565
O4W K1 W2 65(2) . 4_565
O12 K1 W2 142.3(14) . 4_565
O23 K1 W2 95.6(10) 3_656 4_565
O20 K1 W2 26.0(6) 4_565 4_565
O16 K1 W2 84.4(9) 4_565 4_565
O22 K1 W2 28.9(6) 4_565 4_565
O20W K1 W2 112(3) . 4_565
O26 K1 W2 129.6(16) 3_656 4_565
W7 K1 W2 117.8(10) 3_656 4_565
W6 K1 W2 58.8(5) 4_565 4_565
O4W K1 K2 83(2) . 4_565
O12 K1 K2 49.0(10) . 4_565
O23 K1 K2 123.7(16) 3_656 4_565
O20 K1 K2 144.4(17) 4_565 4_565
O16 K1 K2 46.6(8) 4_565 4_565
O22 K1 K2 101.3(12) 4_565 4_565
O20W K1 K2 55(3) . 4_565
O26 K1 K2 105.9(11) 3_656 4_565
W7 K1 K2 112.5(10) 3_656 4_565
W6 K1 K2 70.7(8) 4_565 4_565
W2 K1 K2 124.4(11) 4_565 4_565
O20W K1' O12 30(3) . .
O20W K1' O20 141(3) . 4_565
O12 K1' O20 166.7(16) . 4_565
O20W K1' O23 145(3) . 3_656
O12 K1' O23 115.2(11) . 3_656
O20 K1' O23 70.9(9) 4_565 3_656
O20W K1' O26 98(3) . 3_656
O12 K1' O26 73.0(9) . 3_656
O20 K1' O26 118.9(11) 4_565 3_656
O23 K1' O26 57.1(8) 3_656 3_656
O20W K1' O14W 126(3) . 3_656
O12 K1' O14W 120.9(17) . 3_656
O20 K1' O14W 72.2(15) 4_565 3_656
O23 K1' O14W 66.8(13) 3_656 3_656
O26 K1' O14W 59.9(15) 3_656 3_656
O20W K1' O22 86(3) . 4_565
O12 K1' O22 113.5(11) . 4_565
O20 K1' O22 55.9(9) 4_565 4_565
O23 K1' O22 123.2(11) 3_656 4_565
O26 K1' O22 169.2(17) 3_656 4_565
O14W K1' O22 109.6(16) 3_656 4_565
O20W K1' O16 43(3) . 4_565
O12 K1' O16 62.2(9) . 4_565
O20 K1' O16 105.0(11) 4_565 4_565
O23 K1' O16 137.9(16) 3_656 4_565
O26 K1' O16 134.6(11) 3_656 4_565
O14W K1' O16 153.9(17) 3_656 4_565
O22 K1' O16 53.8(8) 4_565 4_565
O20W K1' W7 123(3) . 3_656
O12 K1' W7 93.8(8) . 3_656
O20 K1' W7 95.2(8) 4_565 3_656
O23 K1' W7 27.3(5) 3_656 3_656
O26 K1' W7 30.0(5) 3_656 3_656
O14W K1' W7 62.0(12) 3_656 3_656
O22 K1' W7 150.1(9) 4_565 3_656
O16 K1' W7 143.0(12) 4_565 3_656
O20W K1' W2 115(3) . 4_565
O12 K1' W2 143.1(10) . 4_565
O20 K1' W2 26.3(6) 4_565 4_565
O23 K1' W2 96.4(8) 3_656 4_565
O26 K1' W2 143.6(11) 3_656 4_565
O14W K1' W2 88.0(14) 3_656 4_565
O22 K1' W2 29.8(6) 4_565 4_565
O16 K1' W2 81.7(7) 4_565 4_565
W7 K1' W2 121.5(6) 3_656 4_565
O20W K1' W6 60(3) . 4_565
O12 K1' W6 85.3(8) . 4_565
O20 K1' W6 82.9(8) 4_565 4_565
O23 K1' W6 138.8(12) 3_656 4_565
O26 K1' W6 158.2(9) 3_656 4_565
O14W K1' W6 134.4(15) 3_656 4_565
O22 K1' W6 29.0(6) 4_565 4_565
O16 K1' W6 25.0(4) 4_565 4_565
W7 K1' W6 160.3(12) 3_656 4_565
W2 K1' W6 57.9(3) 4_565 4_565
O20W K1' K4' 17(3) . .
O12 K1' K4' 45.2(9) . .
O20 K1' K4' 130.1(12) 4_565 .
O23 K1' K4' 158.8(11) 3_656 .
O26 K1' K4' 103.7(11) 3_656 .
O14W K1' K4' 113.4(17) 3_656 .
O22 K1' K4' 77.4(10) 4_565 .
O16 K1' K4' 47.9(10) 4_565 .
W7 K1' K4' 132.5(9) 3_656 .
W2 K1' K4' 104.8(9) 4_565 .
W6 K1' K4' 57.4(8) 4_565 .
O6'W O5W K3' 44(5) 1_455 1_455
O6'W O5W K4' 94(7) 1_455 .
K3' O5W K4' 68(5) 1_455 .
O5W O6'W K3' 102(8) 1_655 .
O5W O6'W K4' 55(6) 1_655 1_655
K3' O6'W K4' 67(5) . 1_655
O9'W K3 O20 73(3) 4_565 .
O9'W K3 O6W 64(3) 4_565 .
O20 K3 O6W 82.3(16) . .
O9'W K3 O13' 34(3) 4_565 4_665
O20 K3 O13' 103(2) . 4_665
O6W K3 O13' 83(3) . 4_665
O9'W K3 O23 126(3) 4_565 2_656
O20 K3 O23 70.2(11) . 2_656
O6W K3 O23 143.3(19) . 2_656
O13' K3 O23 126(3) 4_665 2_656
O9'W K3 O27 43(2) 4_565 4_665
O20 K3 O27 115.0(14) . 4_665
O6W K3 O27 61.4(16) . 4_665
O13' K3 O27 29(2) 4_665 4_665
O23 K3 O27 153.0(16) 2_656 4_665
O9'W K3 K4 133(3) 4_565 1_655
O20 K3 K4 139.2(18) . 1_655
O6W K3 K4 85(2) . 1_655
O13' K3 K4 113(2) 4_665 1_655
O23 K3 K4 100.4(16) 2_656 1_655
O27 K3 K4 91.5(15) 4_665 1_655
O9'W K3 W2 66(3) 4_565 .
O20 K3 W2 18.7(6) . .
O6W K3 W2 63.7(14) . .
O13' K3 W2 99(2) 4_665 .
O23 K3 W2 87.4(10) 2_656 .
O27 K3 W2 102.9(10) 4_665 .
K4 K3 W2 131.1(16) 1_655 .
O9'W K3 K1 110(3) 4_565 4_666
O20 K3 K1 38.2(9) . 4_666
O6W K3 K1 106.8(16) . 4_666
O13' K3 K1 134(2) 4_665 4_666
O23 K3 K1 37.6(8) 2_656 4_666
O27 K3 K1 153.1(13) 4_665 4_666
K4 K3 K1 112.2(16) 1_655 4_666
W2 K3 K1 52.1(6) . 4_666
O9'W K3 K2 11(3) 4_565 4_565
O20 K3 K2 74.8(10) . 4_565
O6W K3 K2 53.2(14) . 4_565
O13' K3 K2 39(2) 4_665 4_565
O23 K3 K2 134.8(12) 2_656 4_565
O27 K3 K2 40.2(6) 4_665 4_565
K4 K3 K2 124.8(15) 1_655 4_565
W2 K3 K2 64.3(5) . 4_565
K1 K3 K2 113.0(9) 4_666 4_565
O4'W K3' O6'W 104(9) 4_666 .
O4'W K3' O5W 96(8) 4_666 1_655
O6'W K3' O5W 34(4) . 1_655
O4'W K3' O8W 92(7) 4_666 .
O6'W K3' O8W 141(7) . .
O5W K3' O8W 111(6) 1_655 .
O4'W K3' K4' 125(8) 4_666 1_655
O6'W K3' K4' 75(5) . 1_655
O5W K3' K4' 53(4) 1_655 1_655
O8W K3' K4' 67(4) . 1_655
O4'W K3' O4 58(5) 4_666 .
O6'W K3' O4 74(5) . .
O5W K3' O4 97(5) 1_655 .
O8W K3' O4 142(5) . .
K4' K3' O4 149(5) 1_655 .
O4'W K3' O10 56(6) 4_666 1_655
O6'W K3' O10 53(5) . 1_655
O5W K3' O10 41(4) 1_655 1_655
O8W K3' O10 117(5) . 1_655
K4' K3' O10 88(4) 1_655 1_655
O4 K3' O10 68(3) . 1_655
O4'W K3' O20 71(5) 4_666 .
O6'W K3' O20 119(6) . .
O5W K3' O20 147(6) 1_655 .
O8W K3' O20 100(4) . .
K4' K3' O20 158(6) 1_655 .
O4 K3' O20 50.8(18) . .
O10 K3' O20 114(4) 1_655 .
O4'W K3' W2 65(5) 4_666 .
O6'W K3' W2 95(5) . .
O5W K3' W2 122(5) 1_655 .
O8W K3' W2 124(4) . .
K4' K3' W2 167(5) 1_655 .
O4 K3' W2 25.7(10) . .
O10 K3' W2 92(3) 1_655 .
O20 K3' W2 25.7(10) . .
O4'W K3' K1' 49(5) 4_666 4_666
O6'W K3' K1' 139(6) . 4_666
O5W K3' K1' 145(5) 1_655 4_666
O8W K3' K1' 77(3) . 4_666
K4' K3' K1' 144(4) 1_655 4_666
O4 K3' K1' 65.1(19) . 4_666
O10 K3' K1' 105(3) 1_655 4_666
O20 K3' K1' 32.1(13) . 4_666
W2 K3' K1' 48.3(12) . 4_666
O5W K4 O9 67(2) . .
O5W K4 O16 95(3) . 4_565
O9 K4 O16 112(2) . 4_565
O5W K4 O21 82(3) . 4_565
O9 K4 O21 144(3) . 4_565
O16 K4 O21 51.4(12) 4_565 4_565
O5W K4 O12 62(2) . .
O9 K4 O12 54.9(13) . .
O16 K4 O12 58.3(13) 4_565 .
O21 K4 O12 95.0(19) 4_565 .
O5W K4 K3 81(2) . 1_455
O9 K4 K3 111(2) . 1_455
O16 K4 K3 131(2) 4_565 1_455
O21 K4 K3 79.7(16) 4_565 1_455
O12 K4 K3 142(3) . 1_455
O5W K4 W6 94(3) . 4_565
O9 K4 W6 133(2) . 4_565
O16 K4 W6 23.7(7) 4_565 4_565
O21 K4 W6 28.8(7) 4_565 4_565
O12 K4 W6 78.1(14) . 4_565
K3 K4 W6 107.4(18) 1_455 4_565
O5W K4 W1 64(2) . .
O9 K4 W1 30.1(8) . .
O16 K4 W1 81.8(15) 4_565 .
O21 K4 W1 119(2) 4_565 .
O12 K4 W1 25.2(7) . .
K3 K4 W1 134(2) 1_455 .
W6 K4 W1 102.9(14) 4_565 .
O5W K4 K2 107(3) . 4_565
O9 K4 K2 77.8(15) . 4_565
O16 K4 K2 44.3(9) 4_565 4_565
O21 K4 K2 95.5(15) 4_565 4_565
O12 K4 K2 45.9(9) . 4_565
K3 K4 K2 170(2) 1_455 4_565
W6 K4 K2 67.0(10) 4_565 4_565
W1 K4 K2 55.2(8) . 4_565
O5W K4 K1 64(2) . .
O9 K4 K1 85.1(17) . .
O16 K4 K1 34.4(11) 4_565 .
O21 K4 K1 64.2(13) 4_565 .
O12 K4 K1 31.0(9) . .
K3 K4 K1 131(2) 1_455 .
W6 K4 K1 48.7(9) 4_565 .
W1 K4 K1 56.1(9) . .
K2 K4 K1 51.6(10) 4_565 .
O5W K4' K3' 59(4) . 1_455
O5W K4' O20W 97(7) . .
K3' K4' O20W 154(7) 1_455 .
O5W K4' O8W 104(3) . 1_455
K3' K4' O8W 53(3) 1_455 1_455
O20W K4' O8W 133(6) . 1_455
O5W K4' O6'W 30(3) . 1_455
K3' K4' O6'W 37(3) 1_455 1_455
O20W K4' O6'W 125(6) . 1_455
O8W K4' O6'W 90(2) 1_455 1_455
O5W K4' O12 85(3) . .
K3' K4' O12 137(4) 1_455 .
O20W K4' O12 18(5) . .
O8W K4' O12 125(2) 1_455 .
O6'W K4' O12 115(3) 1_455 .
O5W K4' O9 81(3) . .
K3' K4' O9 90(3) 1_455 .
O20W K4' O9 74(5) . .
O8W K4' O9 70(2) 1_455 .
O6'W K4' O9 101(2) 1_455 .
O12 K4' O9 58.5(12) . .
O5W K4' O21 114(3) . 4_565
K3' K4' O21 106(3) 1_455 4_565
O20W K4' O21 94(5) . 4_565
O8W K4' O21 114(2) 1_455 4_565
O6'W K4' O21 96(2) 1_455 4_565
O12 K4' O21 110.4(17) . 4_565
O9 K4' O21 162(2) . 4_565
O5W K4' O16 129(3) . 4_565
K3' K4' O16 160(4) 1_455 4_565
O20W K4' O16 45(5) . 4_565
O8W K4' O16 127(3) 1_455 4_565
O6'W K4' O16 138(3) 1_455 4_565
O12 K4' O16 62.1(12) . 4_565
O9 K4' O16 109.2(17) . 4_565
O21 K4' O16 54.0(10) 4_565 4_565
O5W K4' W1 78(3) . .
K3' K4' W1 115(3) 1_455 .
O20W K4' W1 43(5) . .
O8W K4' W1 102(2) 1_455 .
O6'W K4' W1 108(2) 1_455 .
O12 K4' W1 25.9(7) . .
O9 K4' W1 33.1(7) . .
O21 K4' W1 136.1(16) 4_565 .
O16 K4' W1 85.0(12) 4_565 .
O5W K4' W6 125(3) . 4_565
K3' K4' W6 135(3) 1_455 4_565
O20W K4' W6 66(5) . 4_565
O8W K4' W6 126(2) 1_455 4_565
O6'W K4' W6 120(2) 1_455 4_565
O12 K4' W6 84.0(12) . 4_565
O9 K4' W6 134.1(17) . 4_565
O21 K4' W6 29.0(6) 4_565 4_565
O16 K4' W6 25.0(6) 4_565 4_565
W1 K4' W6 108.6(12) . 4_565
O5W K4' K1' 78(3) . .
K3' K4' K1' 135(4) 1_455 .
O20W K4' K1' 34(5) . .
O8W K4' K1' 167(2) 1_455 .
O6'W K4' K1' 98(2) 1_455 .
O12 K4' K1' 41.6(9) . .
O9 K4' K1' 98.0(14) . .
O21 K4' K1' 75.9(12) 4_565 .
O16 K4' K1' 50.7(10) 4_565 .
W1 K4' K1' 65.1(9) . .
W6 K4' K1' 58.7(8) 4_565 .
O31 O7W Cu1 64(10) 3_656 3_656
K3' O8W K4' 60(3) . 1_655
O9W O13W O13' 123(10) 1_455 .
O9W O13W K2 68(8) 1_455 1_455
O13' O13W K2 74(5) . 1_455
O13' O9'W K2 102(7) 1_655 .
O13' O9'W K3 86(6) 1_655 4_666
K2 O9'W K3 157(5) . 4_666
O13W O9W K2 91(8) 1_655 .
O11W O12W K2 164(5) 2_556 4_565
O27 O13' O13W 144(8) . .
O27 O13' O9'W 88(7) . 1_455
O13W O13' O9'W 56(6) . 1_455
O27 O13' K3 85(4) . 4_566
O13W O13' K3 82(5) . 4_566
O9'W O13' K3 60(5) 1_455 4_566
O27 O13' K2 76(4) . 1_455
O13W O13' K2 75(5) . 1_455
O9'W O13' K2 47(5) 1_455 1_455
K3 O13' K2 104(3) 4_566 1_455
K1' O20W K4' 129(7) . .
K1' O20W K1 13.5(9) . .
K4' O20W K1 139(7) . .

loop_
_geom_bond_atom_site_label_1
_geom_bond_atom_site_label_2
_geom_bond_distance
_geom_bond_site_symmetry_2
W1 O12 1.74(3) .
W1 O19 1.75(2) .
W1 O11 1.92(2) .
W1 O1 1.92(2) .
W1 O9 2.10(2) .
W1 O14 2.33(2) .
W1 K4' 3.82(5) .
W1 K2 3.801(14) 4_565
W1 K4 4.02(7) .
W2 O20 1.75(3) .
W2 O4 1.77(2) .
W2 O22 1.88(3) .
W2 O11 1.92(2) .
W2 O25 2.14(2) .
W2 O14 2.29(2) .
W2 K1' 3.74(2) 4_666
W2 K1 3.81(3) 4_666
W2 K3' 3.96(11) .
W2 K3 4.13(4) .
W3 O30 1.74(2) .
W3 O24 1.79(2) .
W3 O29 1.86(3) .
W3 O5 1.97(3) .
W3 O7 2.01(2) .
W3 O15 2.31(2) .
W4 O10 1.75(3) .
W4 O3 1.81(2) .
W4 O5 1.91(3) .
W4 O1 1.95(2) .
W4 O28 2.18(2) .
W4 O15 2.20(2) .
W5 O17 1.75(2) .
W5 O9 1.80(3) .
W5 O25 1.81(2) .
W5 O18 1.89(2) .
W5 O3 2.04(2) .
W5 O14 2.39(2) .
W6 O16 1.69(2) .
W6 O21 1.93(2) .
W6 O22 1.96(3) .
W6 O6 1.95(3) .
W6 O8 1.98(2) .
W6 O13 2.38(2) .
W6 K1 3.75(3) 4_666
W6 K4' 3.87(5) 4_666
W6 K1' 3.93(3) 4_666
W6 K4 3.97(6) 4_666
W7 O23 1.73(2) .
W7 O26 1.85(2) .
W7 O29 1.95(3) .
W7 O6 1.95(2) .
W7 O2 2.03(3) .
W7 O13 2.35(2) .
W7 K1' 3.67(2) 3_656
W7 K1 3.73(3) 3_656
W8 O27 1.80(3) .
W8 O7 1.89(2) .
W8 O2 1.90(3) .
W8 O18 1.92(2) .
W8 O21 1.99(2) .
W8 O13 2.39(2) .
O4 K3' 3.14(12) .
O8 Cu1 2.38(2) .
O9 K4 2.88(7) .
O9 K4' 2.95(6) .
O10 K3' 3.71(14) 1_455
O11 K2 3.02(3) 4_565
O12 K1 2.69(4) .
O12 K1' 2.75(3) .
O12 K4' 2.93(5) .
O12 K2 3.02(3) 4_565
O12 K4 3.30(7) .
O13 Si1 1.60(2) .
O14 Si1 1.67(2) .
O15 Si1 1.64(2) .
O16 K2 2.92(3) .
O16 K1 2.93(4) 4_666
O16 K4 3.08(6) 4_666
O16 K4' 3.10(6) 4_666
O16 K1' 3.23(4) 4_666
O19 Cu2 1.93(2) .
O20 K3 2.77(5) .
O20 K1' 2.79(3) 4_666
O20 K1 2.90(4) 4_666
O20 K3' 3.21(11) .
O21 K4' 2.93(6) 4_666
O21 K4 3.23(7) 4_666
O22 K1' 2.98(3) 4_666
O22 K1 2.99(4) 4_666
O23 K1 2.82(4) 3_656
O23 K1' 2.87(4) 3_656
O23 K3 2.94(4) 2_646
O24 Cu2 1.97(2) 3_656
O26 Cu1 1.93(3) .
O26 K1' 2.94(4) 3_656
O26 K1 3.20(5) 3_656
O27 O13' 1.50(10) .
O27 K2 3.02(3) 1_455
O27 K3 3.11(4) 4_566
O28 Cu1 2.00(2) 3_656
O28 Cu2 2.10(3) 3_656
O31 O7W 0.9(2) 3_656
O31 Cu1 2.02(3) .
O32 Si1 1.62(2) .
O32 Cu2 1.92(2) .
O32 Cu1 1.99(2) .
Cu2 O24 1.97(2) 3_656
Cu2 O28 2.10(3) 3_656
Cu2 Cu1 2.981(6) .
Cu1 O28 2.00(3) 3_656
Cu1 O7W 2.2(2) 3_656
K2 O9'W 2.25(11) .
K2 O1W 2.60(6) .
K2 O12W 2.77(9) 4_666
K2 O9W 2.80(10) .
K2 O2W 2.88(4) .
K2 O27 3.02(3) 1_655
K2 O12 3.02(3) 4_666
K2 O11 3.02(3) 4_666
K2 O13W 3.03(10) 1_655
K2 O13' 3.01(10) 1_655
K2 W1 3.801(14) 4_666
K1 O4W 2.68(10) .
K1 O23 2.82(4) 3_656
K1 O20 2.90(4) 4_565
K1 O16 2.93(4) 4_565
K1 O22 2.99(4) 4_565
K1 O20W 2.98(13) .
K1 O26 3.20(5) 3_656
K1 W7 3.73(3) 3_656
K1 W6 3.75(3) 4_565
K1 W2 3.81(3) 4_565
K1 K2 4.01(5) 4_565
K1' O20W 2.95(13) .
K1' O20 2.79(3) 4_565
K1' O23 2.87(4) 3_656
K1' O26 2.94(4) 3_656
K1' O14W 2.89(7) 3_656
K1' O22 2.98(3) 4_565
K1' O16 3.23(4) 4_565
K1' W7 3.67(2) 3_656
K1' W2 3.74(2) 4_565
K1' W6 3.93(3) 4_565
K1' K4' 4.13(6) .
O4'W K3' 1.48(13) 4_565
O5W K4 2.49(11) .
O5W O6'W 1.35(11) 1_455
O5W K3' 2.35(16) 1_455
O5W K4' 2.18(13) .
O6W K3 2.83(7) .
O6'W O5W 1.35(11) 1_655
O6'W K3' 1.67(13) .
O6'W K4' 2.65(9) 1_655
K3 O9'W 2.48(11) 4_565
K3 O13' 2.85(11) 4_665
K3 O23 2.94(4) 2_656
K3 O27 3.11(4) 4_665
K3 K4 3.42(7) 1_655
K3 K1 4.51(5) 4_666
K3 K2 4.63(4) 4_565
K3' O4'W 1.48(13) 4_666
K3' O5W 2.35(16) 1_655
K3' O8W 2.33(14) .
K3' K4' 2.53(12) 1_655
K3' O10 3.71(14) 1_655
K3' K1' 4.93(11) 4_666
K4 O16 3.08(6) 4_565
K4 O21 3.23(7) 4_565
K4 K3 3.42(7) 1_455
K4 W6 3.97(6) 4_565
K4 K2 4.17(6) 4_565
K4' K3' 2.53(12) 1_455
K4' O20W 1.59(13) .
K4' O8W 2.68(8) 1_455
K4' O6'W 2.65(9) 1_455
K4' O21 2.93(5) 4_565
K4' O16 3.10(6) 4_565
K4' W6 3.87(5) 4_565
O7W O31 0.9(2) 3_656
O7W Cu1 2.2(2) 3_656
O8W K4' 2.68(8) 1_655
O14W K1' 2.89(7) 3_656
O13W O9W 1.11(12) 1_455
O13W O13' 1.63(13) .
O13W K2 3.03(10) 1_455
O9'W O13' 1.58(13) 1_655
O9'W K3 2.48(11) 4_666
O9W O13W 1.11(12) 1_655
O11W O12W 1.82(11) 2_546
O12W O11W 1.82(11) 2_556
O12W K2 2.77(9) 4_565
O13' O9'W 1.58(13) 1_455
O13' K3 2.85(11) 4_566
O13' K2 3.01(10) 1_455
